data_2223024
loop_
_publ_author_name
'Qin, Bei'

_publ_section_title
;
 Bis[4-chloro-2-(iminomethyl)phenolato]copper(II) methanol disolvate
;
_journal_coeditor_code CI2879
_journal_issue 9
_journal_name_full 'Acta Crystallographica Section E'
_journal_page_first m1098
_journal_paper_doi 10.1107/S1600536809031043
_journal_volume 65
_journal_year 2009
_chemical_formula_iupac '[Cu (C7 H5 Cl N O)2], 2C H4 O'
_chemical_formula_moiety 'C14 H10 Cl2 Cu N2 O2, 2C H4 O'
_chemical_formula_sum 'C16 H18 Cl2 Cu N2 O4'
_chemical_formula_weight 436.76
_chemical_name_systematic
;
Bis[4-chloro-2-(iminomethyl)phenolato]copper(II) methanol disolvate
;
_space_group_IT_number 15
_symmetry_cell_setting monoclinic
_symmetry_space_group_name_Hall '-C 2yc'
_symmetry_space_group_name_H-M 'C 1 2/c 1'
_atom_sites_solution_hydrogens geom
_atom_sites_solution_primary direct
_atom_sites_solution_secondary difmap
_audit_creation_method SHELXL-97
_cell_angle_alpha 90.00
_cell_angle_beta 129.376(2)
_cell_angle_gamma 90.00
_cell_formula_units_Z 4
_cell_length_a 20.603(2)
_cell_length_b 7.6390(10)
_cell_length_c 14.6681(15)
_cell_measurement_reflns_used 1362
_cell_measurement_temperature 298(2)
_cell_measurement_theta_max 27.544
_cell_measurement_theta_min 2.558
_cell_volume 1784.5(3)
_computing_cell_refinement 'SAINT (Bruker, 2000)'
_computing_data_collection 'SMART (Bruker, 2000)'
_computing_data_reduction 'SAINT (Bruker, 2000)'
_computing_molecular_graphics 'SHELXTL (Sheldrick, 2008)'
_computing_publication_material 'SHELXL97 (Sheldrick, 2008)'
_computing_structure_refinement 'SHELXL97 (Sheldrick, 2008)'
_computing_structure_solution 'SHELXS97 (Sheldrick, 2008)'
_diffrn_ambient_temperature 298(2)
_diffrn_measured_fraction_theta_full 0.997
_diffrn_measured_fraction_theta_max 0.997
_diffrn_measurement_device_type 'Bruker SMART CCD area-detector'
_diffrn_measurement_method '\f and \w'
_diffrn_radiation_monochromator graphite
_diffrn_radiation_source 'fine-focus sealed tube'
_diffrn_radiation_type MoK\a
_diffrn_radiation_wavelength 0.71073
_diffrn_reflns_av_R_equivalents 0.0477
_diffrn_reflns_av_sigmaI/netI 0.0446
_diffrn_reflns_limit_h_max 20
_diffrn_reflns_limit_h_min -24
_diffrn_reflns_limit_k_max 7
_diffrn_reflns_limit_k_min -9
_diffrn_reflns_limit_l_max 17
_diffrn_reflns_limit_l_min -15
_diffrn_reflns_number 4502
_diffrn_reflns_theta_full 25.02
_diffrn_reflns_theta_max 25.02
_diffrn_reflns_theta_min 2.56
_diffrn_standards_number 0
_exptl_absorpt_coefficient_mu 1.547
_exptl_absorpt_correction_T_max 0.8863
_exptl_absorpt_correction_T_min 0.8011
_exptl_absorpt_correction_type multi-scan
_exptl_absorpt_process_details '(SADABS; Sheldrick, 1996)'
_exptl_crystal_colour yellow
_exptl_crystal_density_diffrn 1.626
_exptl_crystal_density_method 'not measured'
_exptl_crystal_description Block
_exptl_crystal_F_000 892
_exptl_crystal_size_max 0.15
_exptl_crystal_size_mid 0.11
_exptl_crystal_size_min 0.08
_refine_diff_density_max 0.378
_refine_diff_density_min -0.265
_refine_ls_extinction_method none
_refine_ls_goodness_of_fit_ref 1.054
_refine_ls_hydrogen_treatment constr
_refine_ls_matrix_type full
_refine_ls_number_parameters 114
_refine_ls_number_reflns 1568
_refine_ls_number_restraints 0
_refine_ls_restrained_S_all 1.054
_refine_ls_R_factor_all 0.0586
_refine_ls_R_factor_gt 0.0384
_refine_ls_shift/su_max 0.001
_refine_ls_shift/su_mean 0.000
_refine_ls_structure_factor_coef Fsqd
_refine_ls_weighting_details 'calc w=1/[\s^2^(Fo^2^)+(0.0346P)^2^] where P=(Fo^2^+2Fc^2^)/3'
_refine_ls_weighting_scheme calc
_refine_ls_wR_factor_gt 0.0779
_refine_ls_wR_factor_ref 0.0837
_reflns_number_gt 1167
_reflns_number_total 1568
_reflns_threshold_expression I>2\s(I)
_cod_data_source_file ci2879.cif
_cod_data_source_block I
_cod_depositor_comments
;
The following automatic conversions were performed:
'_symmetry_cell_setting' value 'Monoclinic' changed to 'monoclinic'
according to '/home/saulius/struct/CIF-dictionaries/cif_core.dic'
dictionary named 'cif_core.dic' version 2.4.1 from 2010-06-29.

Automatic conversion script
Id: cif_fix_enum 1527 2010-12-29 10:47:43Z saulius 

The following automatic conversions were performed:

'_symmetry_cell_setting' value 'Monoclinic' changed to 'monoclinic'
according to /home/saulius/struct/CIF-dictionaries/cif_core.dic
dictionary named 'cif_core.dic' version 2.4.1 from 2010-06-29.

Automatic conversion script
Id: cif_fix_values 1715 2011-07-08 13:25:40Z adriana 
;
_cod_original_sg_symbol_H-M 'C 2/c'
_cod_database_code 2223024
_cod_database_fobs_code 2223024

loop_
_symmetry_equiv_pos_as_xyz
'x, y, z'
'-x, y, -z+1/2'
'x+1/2, y+1/2, z'
'-x+1/2, y+1/2, -z+1/2'
'-x, -y, -z'
'x, -y, z-1/2'
'-x+1/2, -y+1/2, -z'
'x+1/2, -y+1/2, z-1/2'

loop_
_atom_site_type_symbol
_atom_site_label
_atom_site_fract_x
_atom_site_fract_y
_atom_site_fract_z
_atom_site_U_iso_or_equiv
_atom_site_adp_type
_atom_site_calc_flag
_atom_site_refinement_flags
_atom_site_occupancy
_atom_site_disorder_assembly
_atom_site_disorder_group
Cu Cu1 0.5000 0.17304(7) 0.7500 0.0365(2) Uani d S 1 . .
Cl Cl1 0.11369(5) 0.33974(13) 0.15757(7) 0.0592(3) Uani d . 1 . .
N N1 0.41857(15) -0.0028(3) 0.6418(2) 0.0413(7) Uani d . 1 . .
H H1 0.4297 -0.1088 0.6674 0.050 Uiso calc R 1 . .
O O1 0.43140(12) 0.3587(2) 0.64243(18) 0.0417(6) Uani d . 1 . .
O O2 0.41114(18) 0.6573(3) 0.7355(2) 0.0727(8) Uani d . 1 . .
H H2 0.4284 0.5693 0.7249 0.109 Uiso calc R 1 . .
C C1 0.3505(2) 0.0205(4) 0.5374(3) 0.0407(8) Uani d . 1 . .
H H1A 0.3177 -0.0776 0.4964 0.049 Uiso calc R 1 . .
C C2 0.32026(18) 0.1865(4) 0.4774(3) 0.0342(7) Uani d . 1 . .
C C3 0.36158(18) 0.3465(4) 0.5328(3) 0.0343(7) Uani d . 1 . .
C C4 0.32418(18) 0.5002(4) 0.4667(3) 0.0414(8) Uani d . 1 . .
H H4 0.3504 0.6069 0.5010 0.050 Uiso calc R 1 . .
C C5 0.25007(19) 0.4981(5) 0.3530(3) 0.0439(8) Uani d . 1 . .
H H5 0.2269 0.6020 0.3110 0.053 Uiso calc R 1 . .
C C6 0.21020(18) 0.3407(4) 0.3012(3) 0.0408(8) Uani d . 1 . .
C C7 0.24355(19) 0.1877(4) 0.3604(3) 0.0411(8) Uani d . 1 . .
H H7 0.2159 0.0829 0.3240 0.049 Uiso calc R 1 . .
C C20 0.4423(2) 0.6610(5) 0.8525(3) 0.0618(10) Uani d . 1 . .
H H20A 0.5025 0.6544 0.9048 0.093 Uiso calc R 1 . .
H H20B 0.4204 0.5632 0.8665 0.093 Uiso calc R 1 . .
H H20C 0.4254 0.7680 0.8666 0.093 Uiso calc R 1 . .

loop_
_atom_site_aniso_label
_atom_site_aniso_U_11
_atom_site_aniso_U_22
_atom_site_aniso_U_33
_atom_site_aniso_U_12
_atom_site_aniso_U_13
_atom_site_aniso_U_23
Cu1 0.0396(3) 0.0265(3) 0.0406(3) 0.000 0.0241(3) 0.000
Cl1 0.0508(5) 0.0672(7) 0.0368(5) 0.0024(5) 0.0170(4) -0.0017(4)
N1 0.0480(16) 0.0252(14) 0.0447(16) -0.0017(13) 0.0266(14) -0.0018(12)
O1 0.0385(12) 0.0252(12) 0.0398(13) -0.0011(9) 0.0147(11) 0.0018(9)
O2 0.118(2) 0.0396(15) 0.0717(19) 0.0145(15) 0.0654(18) 0.0053(13)
C1 0.0474(19) 0.0295(17) 0.049(2) -0.0093(15) 0.0324(18) -0.0109(15)
C2 0.0352(16) 0.0332(17) 0.0381(17) 0.0000(15) 0.0251(15) -0.0016(14)
C3 0.0362(17) 0.0296(18) 0.0398(18) 0.0007(14) 0.0253(16) 0.0008(14)
C4 0.0429(18) 0.0338(18) 0.0427(19) -0.0015(15) 0.0248(16) 0.0013(15)
C5 0.050(2) 0.0404(19) 0.045(2) 0.0080(17) 0.0314(17) 0.0103(16)
C6 0.0379(18) 0.050(2) 0.0327(17) 0.0020(16) 0.0214(15) -0.0004(15)
C7 0.0457(19) 0.0416(19) 0.0409(19) -0.0048(17) 0.0299(17) -0.0087(16)
C20 0.068(3) 0.054(2) 0.062(3) 0.002(2) 0.040(2) -0.001(2)

loop_
_atom_type_symbol
_atom_type_description
_atom_type_scat_dispersion_real
_atom_type_scat_dispersion_imag
_atom_type_scat_source
C C 0.0033 0.0016 'International Tables Vol C Tables 4.2.6.8 and 6.1.1.4'
H H 0.0000 0.0000 'International Tables Vol C Tables 4.2.6.8 and 6.1.1.4'
O O 0.0106 0.0060 'International Tables Vol C Tables 4.2.6.8 and 6.1.1.4'
N N 0.0061 0.0033 'International Tables Vol C Tables 4.2.6.8 and 6.1.1.4'
Cl Cl 0.1484 0.1585 'International Tables Vol C Tables 4.2.6.8 and 6.1.1.4'
Cu Cu 0.3201 1.2651 'International Tables Vol C Tables 4.2.6.8 and 6.1.1.4'

loop_
_geom_angle_atom_site_label_1
_geom_angle_atom_site_label_2
_geom_angle_atom_site_label_3
_geom_angle_site_symmetry_1
_geom_angle_site_symmetry_3
_geom_angle
_geom_angle_publ_flag
O1 Cu1 O1 2_656 . 84.48(12) ?
O1 Cu1 N1 2_656 . 172.02(10) ?
O1 Cu1 N1 . . 92.03(9) ?
O1 Cu1 N1 2_656 2_656 92.03(9) ?
O1 Cu1 N1 . 2_656 172.02(10) ?
N1 Cu1 N1 . 2_656 92.31(15) ?
C1 N1 Cu1 . . 127.5(2) ?
C1 N1 H1 . . 116.2 ?
Cu1 N1 H1 . . 116.2 ?
C3 O1 Cu1 . . 128.18(18) ?
C20 O2 H2 . . 109.5 ?
N1 C1 C2 . . 125.3(3) ?
N1 C1 H1A . . 117.3 ?
C2 C1 H1A . . 117.3 ?
C3 C2 C7 . . 119.6(3) ?
C3 C2 C1 . . 122.7(3) ?
C7 C2 C1 . . 117.6(3) ?
O1 C3 C4 . . 118.8(3) ?
O1 C3 C2 . . 123.8(3) ?
C4 C3 C2 . . 117.4(3) ?
C5 C4 C3 . . 122.0(3) ?
C5 C4 H4 . . 119.0 ?
C3 C4 H4 . . 119.0 ?
C4 C5 C6 . . 119.6(3) ?
C4 C5 H5 . . 120.2 ?
C6 C5 H5 . . 120.2 ?
C7 C6 C5 . . 121.1(3) ?
C7 C6 Cl1 . . 119.6(3) ?
C5 C6 Cl1 . . 119.3(2) ?
C6 C7 C2 . . 120.3(3) ?
C6 C7 H7 . . 119.8 ?
C2 C7 H7 . . 119.8 ?
O2 C20 H20A . . 109.5 ?
O2 C20 H20B . . 109.5 ?
H20A C20 H20B . . 109.5 ?
O2 C20 H20C . . 109.5 ?
H20A C20 H20C . . 109.5 ?
H20B C20 H20C . . 109.5 ?

loop_
_geom_bond_atom_site_label_1
_geom_bond_atom_site_label_2
_geom_bond_site_symmetry_2
_geom_bond_distance
_geom_bond_publ_flag
Cu1 O1 2_656 1.9152(19) ?
Cu1 O1 . 1.9152(19) ?
Cu1 N1 . 1.939(2) ?
Cu1 N1 2_656 1.939(2) ?
Cl1 C6 . 1.754(3) ?
N1 C1 . 1.272(4) ?
N1 H1 . 0.86 ?
O1 C3 . 1.315(3) ?
O2 C20 . 1.400(4) ?
O2 H2 . 0.82 ?
C1 C2 . 1.440(4) ?
C1 H1A . 0.93 ?
C2 C3 . 1.414(4) ?
C2 C7 . 1.415(4) ?
C3 C4 . 1.402(4) ?
C4 C5 . 1.372(4) ?
C4 H4 . 0.93 ?
C5 C6 . 1.380(4) ?
C5 H5 . 0.93 ?
C6 C7 . 1.355(4) ?
C7 H7 . 0.93 ?
C20 H20A . 0.96 ?
C20 H20B . 0.96 ?
C20 H20C . 0.96 ?

loop_
_geom_hbond_atom_site_label_D
_geom_hbond_atom_site_label_H
_geom_hbond_atom_site_label_A
_geom_hbond_site_symmetry_A
_geom_hbond_distance_DH
_geom_hbond_distance_HA
_geom_hbond_distance_DA
_geom_hbond_angle_DHA
O2 H2 O1 . 0.82 2.04 2.822(3) 160
N1 H1 O2 1_545 0.86 2.20 2.986(4) 153

loop_
_geom_torsion_atom_site_label_1
_geom_torsion_atom_site_label_2
_geom_torsion_atom_site_label_3
_geom_torsion_atom_site_label_4
_geom_torsion_site_symmetry_1
_geom_torsion_site_symmetry_2
_geom_torsion_site_symmetry_3
_geom_torsion_site_symmetry_4
_geom_torsion
_geom_torsion_publ_flag
O1 Cu1 N1 C1 . . . . 4.2(3) ?
N1 Cu1 N1 C1 2_656 . . . -169.1(3) ?
O1 Cu1 O1 C3 2_656 . . . 179.9(3) ?
N1 Cu1 O1 C3 . . . . -7.3(3) ?
Cu1 N1 C1 C2 . . . . 0.4(5) ?
N1 C1 C2 C3 . . . . -4.3(5) ?
N1 C1 C2 C7 . . . . 179.2(3) ?
Cu1 O1 C3 C4 . . . . -175.7(2) ?
Cu1 O1 C3 C2 . . . . 5.8(4) ?
C7 C2 C3 O1 . . . . 177.5(3) ?
C1 C2 C3 O1 . . . . 1.1(5) ?
C7 C2 C3 C4 . . . . -1.0(4) ?
C1 C2 C3 C4 . . . . -177.5(3) ?
O1 C3 C4 C5 . . . . -178.1(3) ?
C2 C3 C4 C5 . . . . 0.5(5) ?
C3 C4 C5 C6 . . . . 0.4(5) ?
C4 C5 C6 C7 . . . . -0.8(5) ?
C4 C5 C6 Cl1 . . . . 177.9(2) ?
C5 C6 C7 C2 . . . . 0.3(5) ?
Cl1 C6 C7 C2 . . . . -178.4(2) ?
C3 C2 C7 C6 . . . . 0.7(5) ?
C1 C2 C7 C6 . . . . 177.3(3) ?
